data_2236437
loop_
_publ_author_name
'Sabbaghi, Fahimeh'
'Pourayoubi, Mehrdad'
'Ne\<cas, Marek'

_publ_section_title
;
 <i>O</i>,<i>O</i>'-Dimethyl (cyclohexylamido)thiophosphate
;
_journal_coeditor_code LH5513
_journal_issue 10
_journal_name_full 'Acta Crystallographica Section E'
_journal_page_first o2891
_journal_paper_doi 10.1107/S160053681203766X
_journal_volume 68
_journal_year 2012
_chemical_formula_iupac 'C8 H18 N O2 P S'
_chemical_formula_moiety 'C8 H18 N O2 P S'
_chemical_formula_sum 'C8 H18 N O2 P S'
_chemical_formula_weight 223.26
_chemical_name_common
;
<i>N</i>-(Dimethoxythiophosphanoyl)cyclohexanamine
;
_chemical_name_systematic
;
<i>O</i>,<i>O</i>'-Dimethyl (cyclohexylamido)thiophosphate
;
_space_group_IT_number 2
_symmetry_cell_setting triclinic
_symmetry_space_group_name_Hall '-P 1'
_symmetry_space_group_name_H-M 'P -1'
_atom_sites_solution_hydrogens geom
_atom_sites_solution_primary direct
_atom_sites_solution_secondary difmap
_audit_creation_method SHELXL-97
_cell_angle_alpha 67.447(6)
_cell_angle_beta 80.212(5)
_cell_angle_gamma 78.863(5)
_cell_formula_units_Z 2
_cell_length_a 6.5214(4)
_cell_length_b 9.2078(6)
_cell_length_c 10.5763(7)
_cell_measurement_reflns_used 2495
_cell_measurement_temperature 120(2)
_cell_measurement_theta_max 27.6679
_cell_measurement_theta_min 3.2032
_cell_volume 572.24(7)
_computing_cell_refinement 'CrysAlis CCD (Oxford Diffraction, 2009)'
_computing_data_collection 'CrysAlis CCD (Oxford Diffraction, 2009)'
_computing_data_reduction 'CrysAlis RED (Oxford Diffraction, 2009)'
_computing_molecular_graphics 'Mercury (Macrae <i>et al.</i>, 2008)'
_computing_publication_material 'SHELXTL (Sheldrick, 2008) and enCIFer (Allen <i>et al.</i>, 2004)'
_computing_structure_refinement 'SHELXL97 (Sheldrick, 2008)'
_computing_structure_solution 'SIR92 (Altomare <i>et al.</i>, 1993)'
_diffrn_ambient_temperature 120(2)
_diffrn_detector_area_resol_mean 8.4353
_diffrn_measured_fraction_theta_full 0.997
_diffrn_measured_fraction_theta_max 0.997
_diffrn_measurement_device_type 'Oxford Diffraction Xcalibur Sapphire2'
_diffrn_measurement_method '\w scan'
_diffrn_radiation_monochromator graphite
_diffrn_radiation_source 'Enhance (Mo) X-ray Source'
_diffrn_radiation_type MoK\a
_diffrn_radiation_wavelength 0.71073
_diffrn_reflns_av_R_equivalents 0.0108
_diffrn_reflns_av_sigmaI/netI 0.0244
_diffrn_reflns_limit_h_max 7
_diffrn_reflns_limit_h_min -6
_diffrn_reflns_limit_k_max 10
_diffrn_reflns_limit_k_min -10
_diffrn_reflns_limit_l_max 12
_diffrn_reflns_limit_l_min -11
_diffrn_reflns_number 3413
_diffrn_reflns_theta_full 25.00
_diffrn_reflns_theta_max 25.00
_diffrn_reflns_theta_min 3.20
_diffrn_standards_number 0
_exptl_absorpt_coefficient_mu 0.395
_exptl_absorpt_correction_T_max 1.00000
_exptl_absorpt_correction_T_min 0.94212
_exptl_absorpt_correction_type multi-scan
_exptl_absorpt_process_details '(CrysAlis RED; Oxford Diffraction, 2009)'
_exptl_crystal_colour colourless
_exptl_crystal_density_diffrn 1.296
_exptl_crystal_density_method 'not measured'
_exptl_crystal_description prism
_exptl_crystal_F_000 240
_exptl_crystal_size_max 0.50
_exptl_crystal_size_mid 0.50
_exptl_crystal_size_min 0.30
_refine_diff_density_max 0.210
_refine_diff_density_min -0.327
_refine_ls_extinction_method none
_refine_ls_goodness_of_fit_ref 1.072
_refine_ls_hydrogen_treatment mixed
_refine_ls_matrix_type full
_refine_ls_number_parameters 170
_refine_ls_number_reflns 2017
_refine_ls_number_restraints 163
_refine_ls_restrained_S_all 1.043
_refine_ls_R_factor_all 0.0311
_refine_ls_R_factor_gt 0.0250
_refine_ls_shift/su_max 0.000
_refine_ls_shift/su_mean 0.000
_refine_ls_structure_factor_coef Fsqd
_refine_ls_weighting_details 'calc w=1/[\s^2^(Fo^2^)+(0.0424P)^2^] where P=(Fo^2^+2Fc^2^)/3'
_refine_ls_weighting_scheme calc
_refine_ls_wR_factor_gt 0.0668
_refine_ls_wR_factor_ref 0.0685
_reflns_number_gt 1731
_reflns_number_total 2017
_reflns_threshold_expression I>2\s(I)
_cod_data_source_file lh5513.cif
_cod_data_source_block I
_cod_original_cell_volume 572.24(6)
_cod_database_code 2236437
_cod_database_fobs_code 2236437

loop_
_symmetry_equiv_pos_as_xyz
'x, y, z'
'-x, -y, -z'

loop_
_atom_site_type_symbol
_atom_site_label
_atom_site_fract_x
_atom_site_fract_y
_atom_site_fract_z
_atom_site_U_iso_or_equiv
_atom_site_adp_type
_atom_site_calc_flag
_atom_site_refinement_flags
_atom_site_occupancy
_atom_site_symmetry_multiplicity
_atom_site_disorder_assembly
_atom_site_disorder_group
S S1 0.70121(6) -0.24913(4) 0.59384(4) 0.02256(13) Uani d . 1 1 . .
P P1 0.79402(5) -0.18144(4) 0.39881(4) 0.01557(12) Uani d . 1 1 A .
O O1 0.71651(15) -0.27186(11) 0.31916(10) 0.0220(3) Uani d . 1 1 . .
O O2 1.03994(14) -0.21705(11) 0.36207(10) 0.0185(2) Uani d . 1 1 . .
N N1 0.7238(2) 0.00511(14) 0.31544(13) 0.0186(3) Uani d . 1 1 . .
C C1 0.7583(3) -0.44339(18) 0.36569(19) 0.0353(4) Uani d . 1 1 . .
H H1B 0.6703 -0.4816 0.3219 0.053 Uiso calc R 1 1 . .
H H1C 0.7260 -0.4884 0.4659 0.053 Uiso calc R 1 1 . .
H H1D 0.9068 -0.4763 0.3407 0.053 Uiso calc R 1 1 . .
C C2 1.1800(2) -0.15705(18) 0.41653(17) 0.0270(4) Uani d . 1 1 . .
H H2A 1.3260 -0.1927 0.3884 0.041 Uiso calc R 1 1 . .
H H2B 1.1550 -0.1971 0.5173 0.041 Uiso calc R 1 1 . .
H H2C 1.1541 -0.0407 0.3809 0.041 Uiso calc R 1 1 . .
C C3A 0.7713(2) 0.08687(16) 0.16597(15) 0.0193(3) Uani d D 1 1 A 1
H H3A 0.8465 0.0061 0.1261 0.023 Uiso calc PR 0.528(5) 1 B 1
C C4A 0.5781(5) 0.1703(6) 0.0909(3) 0.0248(9) Uani d PDU 0.528(5) 1 A 1
H H4A1 0.4971 0.2458 0.1332 0.030 Uiso calc PR 0.528(5) 1 B 1
H H4A2 0.4873 0.0906 0.1020 0.030 Uiso calc PR 0.528(5) 1 B 1
C C5A 0.6336(6) 0.2606(7) -0.0631(4) 0.0305(12) Uani d PDU 0.528(5) 1 A 1
H H5A1 0.7026 0.1841 -0.1076 0.037 Uiso calc PR 0.528(5) 1 B 1
H H5A2 0.5031 0.3161 -0.1064 0.037 Uiso calc PR 0.528(5) 1 B 1
C C6A 0.7785(8) 0.3804(5) -0.0864(4) 0.0309(11) Uani d PDU 0.528(5) 1 A 1
H H6A1 0.7043 0.4631 -0.0501 0.037 Uiso calc PR 0.528(5) 1 B 1
H H6A2 0.8168 0.4328 -0.1865 0.037 Uiso calc PR 0.528(5) 1 B 1
C C7A 0.9772(7) 0.3018(4) -0.0158(4) 0.0251(9) Uani d PDU 0.528(5) 1 A 1
H H7A1 1.0658 0.3835 -0.0290 0.030 Uiso calc PR 0.528(5) 1 B 1
H H7A2 1.0585 0.2260 -0.0578 0.030 Uiso calc PR 0.528(5) 1 B 1
C C8A 0.9216(7) 0.2137(5) 0.1383(4) 0.0235(9) Uani d PDU 0.528(5) 1 A 1
H H8A1 0.8522 0.2914 0.1814 0.028 Uiso calc PR 0.528(5) 1 B 1
H H8A2 1.0524 0.1596 0.1818 0.028 Uiso calc PR 0.528(5) 1 B 1
H H3B 0.8963 0.0240 0.1326 0.023 Uiso calc PR 0.472(5) 1 B 2
C C4B 0.5791(6) 0.0888(6) 0.0963(4) 0.0202(9) Uani d PDU 0.472(5) 1 A 2
H H4B1 0.5555 -0.0214 0.1169 0.024 Uiso calc PR 0.472(5) 1 B 2
H H4B2 0.4515 0.1442 0.1329 0.024 Uiso calc PR 0.472(5) 1 B 2
C C5B 0.6199(7) 0.1738(6) -0.0588(4) 0.0237(10) Uani d PDU 0.472(5) 1 A 2
H H5B1 0.7365 0.1106 -0.0964 0.028 Uiso calc PR 0.472(5) 1 B 2
H H5B2 0.4929 0.1831 -0.1025 0.028 Uiso calc PR 0.472(5) 1 B 2
C C6B 0.6762(10) 0.3388(6) -0.0932(5) 0.0257(12) Uani d PDU 0.472(5) 1 A 2
H H6B1 0.7101 0.3888 -0.1940 0.031 Uiso calc PR 0.472(5) 1 B 2
H H6B2 0.5536 0.4057 -0.0646 0.031 Uiso calc PR 0.472(5) 1 B 2
C C7B 0.8621(10) 0.3311(6) -0.0215(5) 0.0299(11) Uani d PDU 0.472(5) 1 A 2
H H7B1 0.8908 0.4402 -0.0426 0.036 Uiso calc PR 0.472(5) 1 B 2
H H7B2 0.9880 0.2730 -0.0569 0.036 Uiso calc PR 0.472(5) 1 B 2
C C8B 0.8214(9) 0.2479(5) 0.1350(4) 0.0250(10) Uani d PDU 0.472(5) 1 A 2
H H8B1 0.9475 0.2403 0.1789 0.030 Uiso calc PR 0.472(5) 1 B 2
H H8B2 0.7026 0.3100 0.1722 0.030 Uiso calc PR 0.472(5) 1 B 2
H H1N 0.634(2) 0.0509(18) 0.3521(16) 0.021(4) Uiso d . 1 1 . .

loop_
_atom_site_aniso_label
_atom_site_aniso_U_11
_atom_site_aniso_U_22
_atom_site_aniso_U_33
_atom_site_aniso_U_12
_atom_site_aniso_U_13
_atom_site_aniso_U_23
S1 0.0223(2) 0.0192(2) 0.0187(2) 0.00165(15) 0.00233(15) -0.00272(16)
P1 0.0129(2) 0.0147(2) 0.0178(2) 0.00016(14) -0.00189(15) -0.00541(16)
O1 0.0211(5) 0.0169(5) 0.0302(6) 0.0007(4) -0.0100(5) -0.0095(5)
O2 0.0130(5) 0.0207(5) 0.0226(6) -0.0006(4) -0.0017(4) -0.0097(4)
N1 0.0186(6) 0.0164(7) 0.0174(7) 0.0025(5) 0.0009(5) -0.0060(5)
C1 0.0376(10) 0.0200(9) 0.0541(12) 0.0017(7) -0.0183(9) -0.0170(8)
C2 0.0171(8) 0.0286(9) 0.0380(10) -0.0048(6) -0.0065(7) -0.0126(8)
C3A 0.0214(8) 0.0181(8) 0.0163(8) 0.0006(6) -0.0008(6) -0.0059(6)
C4A 0.0235(16) 0.030(2) 0.0192(16) -0.0038(17) -0.0037(12) -0.0069(17)
C5A 0.026(2) 0.044(4) 0.0176(19) -0.005(3) -0.0063(15) -0.005(2)
C6A 0.031(3) 0.026(2) 0.023(2) -0.0014(19) 0.0021(18) 0.0004(16)
C7A 0.027(2) 0.0221(18) 0.0242(18) -0.0088(17) 0.0028(18) -0.0068(14)
C8A 0.026(2) 0.021(2) 0.0226(17) -0.0055(17) -0.0026(18) -0.0059(14)
C3B 0.0214(8) 0.0181(8) 0.0163(8) 0.0006(6) -0.0008(6) -0.0059(6)
C4B 0.0229(17) 0.017(2) 0.0189(18) -0.0018(18) -0.0045(13) -0.0045(17)
C5B 0.031(2) 0.021(2) 0.0209(18) -0.0037(18) -0.0053(14) -0.0081(18)
C6B 0.038(3) 0.017(3) 0.018(2) -0.005(2) -0.003(2) -0.0017(19)
C7B 0.037(3) 0.024(2) 0.028(2) -0.015(2) -0.004(2) -0.0028(18)
C8B 0.031(3) 0.021(2) 0.0230(19) -0.007(2) -0.006(2) -0.0051(16)

loop_
_atom_type_symbol
_atom_type_description
_atom_type_scat_dispersion_real
_atom_type_scat_dispersion_imag
_atom_type_scat_source
C C 0.0033 0.0016 'International Tables Vol C Tables 4.2.6.8 and 6.1.1.4'
H H 0.0000 0.0000 'International Tables Vol C Tables 4.2.6.8 and 6.1.1.4'
N N 0.0061 0.0033 'International Tables Vol C Tables 4.2.6.8 and 6.1.1.4'
O O 0.0106 0.0060 'International Tables Vol C Tables 4.2.6.8 and 6.1.1.4'
P P 0.1023 0.0942 'International Tables Vol C Tables 4.2.6.8 and 6.1.1.4'
S S 0.1246 0.1234 'International Tables Vol C Tables 4.2.6.8 and 6.1.1.4'

loop_
_geom_angle_atom_site_label_1
_geom_angle_atom_site_label_2
_geom_angle_atom_site_label_3
_geom_angle
O1 P1 O2 99.23(5)
O1 P1 N1 105.48(6)
O2 P1 N1 107.01(6)
O1 P1 S1 115.17(4)
O2 P1 S1 114.80(4)
N1 P1 S1 113.73(5)
C1 O1 P1 120.01(9)
C2 O2 P1 119.12(9)
C3A N1 P1 124.89(10)
C3A N1 H1N 115.6(11)
P1 N1 H1N 117.5(11)
O1 C1 H1B 109.5
O1 C1 H1C 109.5
H1B C1 H1C 109.5
O1 C1 H1D 109.5
H1B C1 H1D 109.5
H1C C1 H1D 109.5
O2 C2 H2A 109.5
O2 C2 H2B 109.5
H2A C2 H2B 109.5
O2 C2 H2C 109.5
H2A C2 H2C 109.5
H2B C2 H2C 109.5
N1 C3A C4A 113.92(16)
N1 C3A C8A 109.76(17)
C4A C3A C8A 108.4(2)
N1 C3A H3A 108.2
C4A C3A H3A 108.2
C8A C3A H3A 108.2
C3A C4A C5A 112.6(3)
C3A C4A H4A1 109.1
C5A C4A H4A1 109.1
C3A C4A H4A2 109.1
C5A C4A H4A2 109.1
H4A1 C4A H4A2 107.8
C6A C5A C4A 111.4(3)
C6A C5A H5A1 109.3
C4A C5A H5A1 109.3
C6A C5A H5A2 109.3
C4A C5A H5A2 109.3
H5A1 C5A H5A2 108.0
C5A C6A C7A 111.3(3)
C5A C6A H6A1 109.4
C7A C6A H6A1 109.4
C5A C6A H6A2 109.4
C7A C6A H6A2 109.4
H6A1 C6A H6A2 108.0
C6A C7A C8A 110.4(3)
C6A C7A H7A1 109.6
C8A C7A H7A1 109.6
C6A C7A H7A2 109.6
C8A C7A H7A2 109.6
H7A1 C7A H7A2 108.1
C7A C8A C3A 112.0(3)
C7A C8A H8A1 109.2
C3A C8A H8A1 109.2
C7A C8A H8A2 109.2
C3A C8A H8A2 109.2
H8A1 C8A H8A2 107.9
C5B C4B H4B1 109.8
C5B C4B H4B2 109.8
H4B1 C4B H4B2 108.3
C6B C5B C4B 111.1(3)
C6B C5B H5B1 109.4
C4B C5B H5B1 109.4
C6B C5B H5B2 109.4
C4B C5B H5B2 109.4
H5B1 C5B H5B2 108.0
C7B C6B C5B 111.3(4)
C7B C6B H6B1 109.4
C5B C6B H6B1 109.4
C7B C6B H6B2 109.4
C5B C6B H6B2 109.4
H6B1 C6B H6B2 108.0
C6B C7B C8B 111.5(4)
C6B C7B H7B1 109.3
C8B C7B H7B1 109.3
C6B C7B H7B2 109.3
C8B C7B H7B2 109.3
H7B1 C7B H7B2 108.0
C7B C8B H8B1 109.8
C7B C8B H8B2 109.8
H8B1 C8B H8B2 108.3

loop_
_geom_bond_atom_site_label_1
_geom_bond_atom_site_label_2
_geom_bond_distance
S1 P1 1.9351(5)
P1 O1 1.5823(10)
P1 O2 1.5853(9)
P1 N1 1.6153(12)
O1 C1 1.4471(18)
O2 C2 1.4456(17)
N1 C3A 1.4739(18)
N1 H1N 0.791(16)
C1 H1B 0.9800
C1 H1C 0.9800
C1 H1D 0.9800
C2 H2A 0.9800
C2 H2B 0.9800
C2 H2C 0.9800
C3A C4A 1.519(4)
C3A C8A 1.578(4)
C3A H3A 1.0000
C4A C5A 1.533(5)
C4A H4A1 0.9900
C4A H4A2 0.9900
C5A C6A 1.512(6)
C5A H5A1 0.9900
C5A H5A2 0.9900
C6A C7A 1.521(5)
C6A H6A1 0.9900
C6A H6A2 0.9900
C7A C8A 1.531(5)
C7A H7A1 0.9900
C7A H7A2 0.9900
C8A H8A1 0.9900
C8A H8A2 0.9900
C4B C5B 1.523(5)
C4B H4B1 0.9900
C4B H4B2 0.9900
C5B C6B 1.523(5)
C5B H5B1 0.9900
C5B H5B2 0.9900
C6B C7B 1.513(6)
C6B H6B1 0.9900
C6B H6B2 0.9900
C7B C8B 1.534(6)
C7B H7B1 0.9900
C7B H7B2 0.9900
C8B H8B1 0.9900
C8B H8B2 0.9900

loop_
_geom_hbond_atom_site_label_D
_geom_hbond_atom_site_label_H
_geom_hbond_atom_site_label_A
_geom_hbond_site_symmetry_A
_geom_hbond_distance_DH
_geom_hbond_distance_HA
_geom_hbond_distance_DA
_geom_hbond_angle_DHA
N1 H1N S1 2_656 0.791(16) 2.695(17) 3.4633(13) 164.3(14)
